data_7125175
loop_
_publ_author_name
'Plesniak, Mateusz P.'
'Just-Baringo, Xavier'
'Ortu, Fabrizio'
'Mills, David P.'
'Procter, David J.'

_publ_section_title
;
 SmCp<sup>R</sup><sub>2</sub>-mediated cross-coupling of allyl and
 propargyl ethers with ketoesters and a telescoped approach to complex
 cycloheptanols.
;
_journal_issue 92
_journal_name_full 'Chemical communications (Cambridge, England)'
_journal_page_first 13503
_journal_page_last 13506
_journal_paper_doi 10.1039/c6cc07318b
_journal_volume 52
_journal_year 2016
_chemical_formula_moiety 'C17 H24 O2'
_chemical_formula_sum 'C17 H24 O2'
_chemical_formula_weight 260.36
_space_group_crystal_system monoclinic
_space_group_IT_number 14
_space_group_name_Hall '-P 2yn'
_space_group_name_H-M_alt 'P 1 21/n 1'
_atom_sites_solution_hydrogens geom
_audit_creation_date 2015-07-20
_audit_creation_method
;
Olex2 1.2
(compiled 2015.01.26 svn.r3150 for OlexSys, GUI svn.r4998)
;
_audit_update_record
;
2016-08-29 deposited with the CCDC.
2016-10-25 downloaded from the CCDC.
;
_cell_angle_alpha 90
_cell_angle_beta 103.024(4)
_cell_angle_gamma 90
_cell_formula_units_Z 4
_cell_length_a 12.7728(5)
_cell_length_b 8.2427(3)
_cell_length_c 14.1842(6)
_cell_measurement_reflns_used 2802
_cell_measurement_temperature 150.01(10)
_cell_measurement_theta_max 27.1190
_cell_measurement_theta_min 3.8330
_cell_volume 1454.93(10)
_computing_cell_refinement
;
CrysAlisPro, Agilent Technologies,
Version 1.171.37.35 (release 13-08-2014 CrysAlis171 .NET)
(compiled Aug 13 2014,18:06:01)
;
_computing_data_collection
;
CrysAlisPro, Agilent Technologies,
Version 1.171.37.35 (release 13-08-2014 CrysAlis171 .NET)
(compiled Aug 13 2014,18:06:01)
;
_computing_data_reduction
;
CrysAlisPro, Agilent Technologies,
Version 1.171.37.35 (release 13-08-2014 CrysAlis171 .NET)
(compiled Aug 13 2014,18:06:01)
;
_computing_molecular_graphics 'Olex2 (Dolomanov et al., 2009)'
_computing_publication_material 'Olex2 (Dolomanov et al., 2009)'
_computing_structure_refinement 'ShelXL (Sheldrick, 2015)'
_computing_structure_solution 'ShelXS (Sheldrick, 2008)'
_diffrn_ambient_environment N~2~
_diffrn_ambient_temperature 150.01(10)
_diffrn_detector 'CCD plate'
_diffrn_detector_area_resol_mean 16.1428
_diffrn_detector_type Eos
_diffrn_measured_fraction_theta_full 0.997
_diffrn_measured_fraction_theta_max 0.997
_diffrn_measurement_details
;
#__ type_ start__ end____ width___ exp.time_
  1 omega   -1.00   90.00   1.0000    1.5750
omega____ theta____ kappa____ phi______ frames
    -       21.4923   77.0000  120.0000 91

#__ type_ start__ end____ width___ exp.time_
  2 omega    1.00   66.00   1.0000    1.5750
omega____ theta____ kappa____ phi______ frames
    -       21.4923  -99.0000  120.0000 65

#__ type_ start__ end____ width___ exp.time_
  3 omega  -18.00   66.00   1.0000    1.5750
omega____ theta____ kappa____ phi______ frames
    -       21.4923  -99.0000  -60.0000 84

#__ type_ start__ end____ width___ exp.time_
  4 omega  -95.00   40.00   1.0000    1.5750
omega____ theta____ kappa____ phi______ frames
    -      -20.5548    0.0000 -180.0000 135

#__ type_ start__ end____ width___ exp.time_
  5 omega  -97.00  -70.00   1.0000    1.5750
omega____ theta____ kappa____ phi______ frames
    -      -20.5548 -178.0000   90.0000 27
;
_diffrn_measurement_device 'four-circle diffractometer'
_diffrn_measurement_device_type 'SuperNova, Single source at offset, Eos'
_diffrn_measurement_method '\w scans'
_diffrn_orient_matrix_UB_11 -0.0240896000
_diffrn_orient_matrix_UB_12 -0.0735629000
_diffrn_orient_matrix_UB_13 -0.0201192000
_diffrn_orient_matrix_UB_21 -0.0449243000
_diffrn_orient_matrix_UB_22 0.0439209000
_diffrn_orient_matrix_UB_23 -0.0262465000
_diffrn_orient_matrix_UB_31 0.0254896000
_diffrn_orient_matrix_UB_32 0.0081618000
_diffrn_orient_matrix_UB_33 -0.0392676000
_diffrn_radiation_monochromator mirror
_diffrn_radiation_probe x-ray
_diffrn_radiation_type MoK\a
_diffrn_radiation_wavelength 0.71073
_diffrn_reflns_av_R_equivalents 0.0370
_diffrn_reflns_av_unetI/netI 0.0434
_diffrn_reflns_Laue_measured_fraction_full 0.997
_diffrn_reflns_Laue_measured_fraction_max 0.997
_diffrn_reflns_limit_h_max 15
_diffrn_reflns_limit_h_min -15
_diffrn_reflns_limit_k_max 9
_diffrn_reflns_limit_k_min -9
_diffrn_reflns_limit_l_max 16
_diffrn_reflns_limit_l_min -17
_diffrn_reflns_number 9115
_diffrn_reflns_point_group_measured_fraction_full 0.997
_diffrn_reflns_point_group_measured_fraction_max 0.997
_diffrn_reflns_theta_full 25.242
_diffrn_reflns_theta_max 25.349
_diffrn_reflns_theta_min 3.848
_diffrn_source 'SuperNova (Mo) X-ray Source'
_exptl_absorpt_coefficient_mu 0.076
_exptl_absorpt_correction_T_max 0.983
_exptl_absorpt_correction_T_min 0.973
_exptl_absorpt_correction_type gaussian
_exptl_absorpt_process_details
;
CrysAlisPro, Agilent Technologies,
Version 1.171.37.35 (release 13-08-2014 CrysAlis171 .NET)
(compiled Aug 13 2014,18:06:01)
Numerical absorption correction based on gaussian integration over
			a multifaceted crystal model
Empirical absorption correction using spherical harmonics,
 implemented in SCALE3 ABSPACK scaling algorithm.
;
_exptl_crystal_colour colourless
_exptl_crystal_density_diffrn 1.189
_exptl_crystal_description block
_exptl_crystal_F_000 568
_exptl_crystal_size_max 0.5151
_exptl_crystal_size_mid 0.3092
_exptl_crystal_size_min 0.2773
_refine_diff_density_max 0.211
_refine_diff_density_min -0.197
_refine_diff_density_rms 0.041
_refine_ls_extinction_method none
_refine_ls_goodness_of_fit_ref 1.038
_refine_ls_hydrogen_treatment constr
_refine_ls_matrix_type full
_refine_ls_number_parameters 176
_refine_ls_number_reflns 2658
_refine_ls_number_restraints 0
_refine_ls_restrained_S_all 1.038
_refine_ls_R_factor_all 0.0661
_refine_ls_R_factor_gt 0.0473
_refine_ls_shift/su_max 0.000
_refine_ls_shift/su_mean 0.000
_refine_ls_structure_factor_coef Fsqd
_refine_ls_weighting_details 'w=1/[\s^2^(Fo^2^)+(0.0533P)^2^+0.3309P] where P=(Fo^2^+2Fc^2^)/3'
_refine_ls_weighting_scheme calc
_refine_ls_wR_factor_gt 0.1088
_refine_ls_wR_factor_ref 0.1220
_reflns_Friedel_coverage 0.000
_reflns_number_gt 2001
_reflns_number_total 2658
_reflns_threshold_expression 'I > 2\s(I)'
_cod_data_source_file c6cc07318b2.cif
_cod_data_source_block 4a
_cod_database_code 7125175
_manchester_internal_coll_name adpm159
_manchester_internal_coll_client MP/DJP/DPM
_manchester_internal_coll_type custom
_manchester_internal_coll_frame_time 1.575s
_manchester_internal_coll_frame_width 1
_manchester_internal_coll_frame_method '\w scans'
_manchester_internal_coll_user MP
_manchester_internal_coll_date 25/04/2015
_manchester_internal_process_user FO
_manchester_internal_process_date 20/07/2015
_manchester_internal_solution_user FO
_manchester_internal_solution_date 20/07/2015
_manchester_internal_refinement_user FO
_manchester_internal_refinement_date 20/07/2015
_manchester_internal_validation_user FO
_manchester_internal_validation_date 20/07/2015
_manchester_internal_archive_date 20/07/2015
_chemical_oxdiff_formula C17H24O2
_shelx_space_group_comment
;
The symmetry employed for this shelxl refinement is uniquely defined
by the following loop, which should always be used as a source of
symmetry information in preference to the above space-group names.
They are only intended as comments.
;
_reflns_odcompleteness_completeness 99.69
_reflns_odcompleteness_iscentric 1
_reflns_odcompleteness_theta 26.32
_olex2_refinement_description
;
1. Fixed Uiso
 At 1.2 times of:
  All C(H) groups, All C(H,H) groups
 At 1.5 times of:
  All C(H,H,H) groups, All O(H) groups
2.a Ternary CH refined with riding coordinates:
 C2(H2A), C3(H3), C8(H8)
2.b Secondary CH2 refined with riding coordinates:
 C7(H7A,H7B), C5(H5A,H5B), C6(H6A,H6B)
2.c Aromatic/amide H refined with riding coordinates:
 C13(H13), C14(H14), C15(H15), C16(H16), C17(H17)
2.d Idealised Me refined as rotating group:
 C11(H11A,H11B,H11C), C9(H9A,H9B,H9C), C10(H10A,H10B,H10C)
2.e Idealised tetrahedral OH refined as rotating group:
 O2(H2)
;
_shelx_shelxl_version_number 2014/7
_olex2_submission_special_instructions 'No special instructions were received'

loop_
_space_group_symop_operation_xyz
'x, y, z'
'-x+1/2, y+1/2, -z+1/2'
'-x, -y, -z'
'x-1/2, -y-1/2, z-1/2'

loop_
_atom_site_label
_atom_site_type_symbol
_atom_site_fract_x
_atom_site_fract_y
_atom_site_fract_z
_atom_site_U_iso_or_equiv
_atom_site_adp_type
_atom_site_occupancy
_atom_site_site_symmetry_order
_atom_site_calc_flag
_atom_site_refinement_flags_posn
O1 O 0.14497(9) 0.46511(14) 0.05128(8) 0.0260(3) Uani 1 1 d .
O2 O 0.00190(9) 0.29960(16) 0.05829(9) 0.0330(3) Uani 1 1 d .
H2 H -0.0331 0.3595 0.0167 0.049 Uiso 1 1 calc GR
C7 C 0.32987(14) 0.3810(2) 0.10347(13) 0.0285(4) Uani 1 1 d .
H7A H 0.3461 0.4579 0.1565 0.034 Uiso 1 1 calc R
H7B H 0.3956 0.3623 0.0816 0.034 Uiso 1 1 calc R
C1 C 0.24647(13) 0.4566(2) 0.02040(12) 0.0232(4) Uani 1 1 d .
C2 C 0.21086(13) 0.3494(2) -0.07193(12) 0.0237(4) Uani 1 1 d .
H2A H 0.1663 0.4207 -0.1201 0.028 Uiso 1 1 calc R
C3 C 0.13118(13) 0.2262(2) -0.04410(13) 0.0258(4) Uani 1 1 d .
H3 H 0.1669 0.1209 -0.0300 0.031 Uiso 1 1 calc R
C4 C 0.10874(14) 0.2981(2) 0.05066(13) 0.0267(4) Uani 1 1 d .
C5 C 0.17456(15) 0.2195(2) 0.14183(13) 0.0332(5) Uani 1 1 d .
H5A H 0.1507 0.1085 0.1461 0.040 Uiso 1 1 calc R
H5B H 0.1635 0.2778 0.1982 0.040 Uiso 1 1 calc R
C6 C 0.29412(14) 0.2205(2) 0.14119(13) 0.0309(4) Uani 1 1 d .
H6A H 0.3089 0.1323 0.1008 0.037 Uiso 1 1 calc R
H6B H 0.3358 0.2018 0.2064 0.037 Uiso 1 1 calc R
C11 C 0.03119(14) 0.2060(2) -0.12481(14) 0.0350(5) Uani 1 1 d .
H11A H -0.0150 0.1259 -0.1063 0.053 Uiso 1 1 calc GR
H11B H 0.0516 0.1716 -0.1828 0.053 Uiso 1 1 calc GR
H11C H -0.0062 0.3076 -0.1363 0.053 Uiso 1 1 calc GR
C8 C 0.27280(14) 0.6325(2) -0.00261(13) 0.0281(4) Uani 1 1 d .
H8 H 0.2178 0.6672 -0.0590 0.034 Uiso 1 1 calc R
C9 C 0.26852(16) 0.7501(2) 0.07983(15) 0.0389(5) Uani 1 1 d .
H9A H 0.2022 0.7356 0.0998 0.058 Uiso 1 1 calc GR
H9B H 0.2730 0.8595 0.0579 0.058 Uiso 1 1 calc GR
H9C H 0.3277 0.7289 0.1335 0.058 Uiso 1 1 calc GR
C10 C 0.38191(15) 0.6490(2) -0.02941(15) 0.0370(5) Uani 1 1 d .
H10A H 0.4383 0.6292 0.0268 0.055 Uiso 1 1 calc GR
H10B H 0.3892 0.7566 -0.0530 0.055 Uiso 1 1 calc GR
H10C H 0.3867 0.5715 -0.0788 0.055 Uiso 1 1 calc GR
C12 C 0.29425(14) 0.2791(2) -0.12217(12) 0.0245(4) Uani 1 1 d .
C13 C 0.30880(15) 0.3516(2) -0.20712(13) 0.0306(4) Uani 1 1 d .
H13 H 0.2676 0.4418 -0.2314 0.037 Uiso 1 1 calc R
C14 C 0.38295(15) 0.2929(2) -0.25625(14) 0.0355(5) Uani 1 1 d .
H14 H 0.3917 0.3443 -0.3123 0.043 Uiso 1 1 calc R
C15 C 0.44407(14) 0.1578(2) -0.22221(13) 0.0327(5) Uani 1 1 d .
H15 H 0.4941 0.1180 -0.2550 0.039 Uiso 1 1 calc R
C16 C 0.42998(14) 0.0828(2) -0.13913(14) 0.0328(5) Uani 1 1 d .
H16 H 0.4704 -0.0085 -0.1159 0.039 Uiso 1 1 calc R
C17 C 0.35587(13) 0.1427(2) -0.08984(13) 0.0275(4) Uani 1 1 d .
H17 H 0.3473 0.0904 -0.0340 0.033 Uiso 1 1 calc R

loop_
_atom_site_aniso_label
_atom_site_aniso_U_11
_atom_site_aniso_U_22
_atom_site_aniso_U_33
_atom_site_aniso_U_23
_atom_site_aniso_U_13
_atom_site_aniso_U_12
O1 0.0204(6) 0.0314(7) 0.0273(7) -0.0024(5) 0.0079(5) -0.0002(5)
O2 0.0219(7) 0.0428(8) 0.0370(8) 0.0056(6) 0.0122(6) 0.0006(6)
C7 0.0218(9) 0.0348(10) 0.0278(10) -0.0041(8) 0.0028(8) -0.0004(8)
C1 0.0158(8) 0.0290(9) 0.0257(9) -0.0014(7) 0.0066(7) 0.0003(7)
C2 0.0207(9) 0.0274(9) 0.0223(9) 0.0015(7) 0.0037(7) 0.0020(7)
C3 0.0203(9) 0.0280(9) 0.0295(10) -0.0009(8) 0.0066(8) -0.0009(7)
C4 0.0205(9) 0.0316(10) 0.0295(10) 0.0025(8) 0.0090(8) -0.0031(8)
C5 0.0316(11) 0.0408(11) 0.0288(10) 0.0061(9) 0.0102(8) 0.0008(9)
C6 0.0275(10) 0.0382(11) 0.0249(10) 0.0036(8) 0.0018(8) 0.0034(8)
C11 0.0251(10) 0.0425(11) 0.0365(11) -0.0087(9) 0.0049(9) -0.0050(9)
C8 0.0241(9) 0.0265(10) 0.0337(10) -0.0003(8) 0.0067(8) -0.0003(8)
C9 0.0325(11) 0.0333(11) 0.0524(13) -0.0113(10) 0.0131(10) -0.0049(9)
C10 0.0341(11) 0.0320(11) 0.0482(12) -0.0050(9) 0.0165(10) -0.0086(9)
C12 0.0224(9) 0.0295(10) 0.0222(9) -0.0044(7) 0.0063(7) -0.0050(7)
C13 0.0336(11) 0.0336(10) 0.0250(10) -0.0006(8) 0.0078(8) -0.0008(8)
C14 0.0380(11) 0.0448(12) 0.0266(10) -0.0042(9) 0.0136(9) -0.0101(9)
C15 0.0259(10) 0.0416(11) 0.0337(11) -0.0136(9) 0.0132(9) -0.0091(9)
C16 0.0254(10) 0.0344(10) 0.0395(11) -0.0046(9) 0.0095(9) -0.0010(8)
C17 0.0228(9) 0.0331(10) 0.0272(10) 0.0003(8) 0.0071(8) -0.0022(8)

loop_
_atom_type_symbol
_atom_type_description
_atom_type_scat_dispersion_real
_atom_type_scat_dispersion_imag
_atom_type_scat_source
C C 0.0033 0.0016 'International Tables Vol C Tables 4.2.6.8 and 6.1.1.4'
H H 0.0000 0.0000 'International Tables Vol C Tables 4.2.6.8 and 6.1.1.4'
O O 0.0106 0.0060 'International Tables Vol C Tables 4.2.6.8 and 6.1.1.4'

loop_
_exptl_crystal_face_index_h
_exptl_crystal_face_index_k
_exptl_crystal_face_index_l
_exptl_crystal_face_perp_dist
_exptl_oxdiff_crystal_face_indexfrac_h
_exptl_oxdiff_crystal_face_indexfrac_k
_exptl_oxdiff_crystal_face_indexfrac_l
_exptl_oxdiff_crystal_face_x
_exptl_oxdiff_crystal_face_y
_exptl_oxdiff_crystal_face_z
14 0 -16 0.2247 14.0000 -0.0000 -16.0000 -0.0153 -0.2090 0.9851
-11 6 -9 0.1437 -11.0000 6.0000 -9.0000 0.0047 0.9939 0.1220
-2 5 -17 0.1654 -2.0000 5.0000 -17.0000 0.0224 0.7556 0.6574
-13 0 17 0.2458 -13.0000 0.0000 17.0000 -0.0289 0.1378 -0.9989
8 -6 12 0.1602 8.0000 -6.0000 12.0000 0.0072 -0.9379 -0.3163
6 11 3 0.1201 6.0000 11.0000 3.0000 -1.0141 0.1348 0.1249
12 5 -15 0.1969 12.0000 5.0000 -15.0000 -0.3551 0.0742 0.9357
8 -4 -18 0.2544 8.0000 -4.0000 -18.0000 0.4637 -0.0626 0.8781
1 10 11 0.1804 1.0000 10.0000 11.0000 -0.9810 0.1056 -0.3248
-7 -11 0 0.1344 -7.0000 -11.0000 0.0000 0.9778 -0.1687 -0.2682
14 -1 9 0.1131 14.0000 -1.0000 9.0000 -0.4448 -0.9091 -0.0047
6 -11 1 0.1574 6.0000 -11.0000 1.0000 0.6445 -0.7789 0.0239
-6 11 -1 0.1738 -6.0000 11.0000 -1.0000 -0.6445 0.7789 -0.0239
1 10 -9 0.1753 1.0000 10.0000 -9.0000 -0.5786 0.6305 0.4605
-2 -5 -17 0.2246 -2.0000 -5.0000 -17.0000 0.7580 0.3164 0.5758
-13 -7 -4 0.1714 -13.0000 -7.0000 -4.0000 0.9086 0.3816 -0.2314

loop_
_geom_angle_atom_site_label_1
_geom_angle_atom_site_label_2
_geom_angle_atom_site_label_3
_geom_angle
C4 O1 C1 104.84(12)
C4 O2 H2 109.5
H7A C7 H7B 107.6
C1 C7 H7A 108.7
C1 C7 H7B 108.7
C1 C7 C6 114.14(14)
C6 C7 H7A 108.7
C6 C7 H7B 108.7
O1 C1 C7 107.41(13)
O1 C1 C2 99.69(12)
O1 C1 C8 105.63(13)
C7 C1 C2 115.84(14)
C7 C1 C8 113.51(14)
C8 C1 C2 113.06(14)
C1 C2 H2A 105.0
C3 C2 C1 103.96(12)
C3 C2 H2A 105.0
C12 C2 C1 120.39(14)
C12 C2 H2A 105.0
C12 C2 C3 115.99(14)
C2 C3 H3 109.3
C2 C3 C4 103.30(13)
C4 C3 H3 109.3
C11 C3 C2 111.62(15)
C11 C3 H3 109.3
C11 C3 C4 113.94(14)
O1 C4 C3 104.26(13)
O1 C4 C5 106.56(14)
O2 C4 O1 107.93(13)
O2 C4 C3 116.46(15)
O2 C4 C5 107.53(13)
C5 C4 C3 113.50(14)
C4 C5 H5A 109.5
C4 C5 H5B 109.5
C4 C5 C6 110.75(14)
H5A C5 H5B 108.1
C6 C5 H5A 109.5
C6 C5 H5B 109.5
C7 C6 H6A 109.1
C7 C6 H6B 109.1
C5 C6 C7 112.50(15)
C5 C6 H6A 109.1
C5 C6 H6B 109.1
H6A C6 H6B 107.8
C3 C11 H11A 109.5
C3 C11 H11B 109.5
C3 C11 H11C 109.5
H11A C11 H11B 109.5
H11A C11 H11C 109.5
H11B C11 H11C 109.5
C1 C8 H8 107.3
C9 C8 C1 112.79(14)
C9 C8 H8 107.3
C9 C8 C10 108.97(15)
C10 C8 C1 112.99(14)
C10 C8 H8 107.3
C8 C9 H9A 109.5
C8 C9 H9B 109.5
C8 C9 H9C 109.5
H9A C9 H9B 109.5
H9A C9 H9C 109.5
H9B C9 H9C 109.5
C8 C10 H10A 109.5
C8 C10 H10B 109.5
C8 C10 H10C 109.5
H10A C10 H10B 109.5
H10A C10 H10C 109.5
H10B C10 H10C 109.5
C13 C12 C2 118.98(16)
C17 C12 C2 123.87(15)
C17 C12 C13 117.14(15)
C12 C13 H13 119.2
C14 C13 C12 121.64(18)
C14 C13 H13 119.2
C13 C14 H14 119.9
C15 C14 C13 120.18(17)
C15 C14 H14 119.9
C14 C15 H15 120.4
C16 C15 C14 119.17(17)
C16 C15 H15 120.4
C15 C16 H16 119.8
C15 C16 C17 120.44(18)
C17 C16 H16 119.8
C12 C17 H17 119.3
C16 C17 C12 121.42(16)
C16 C17 H17 119.3

loop_
_geom_bond_atom_site_label_1
_geom_bond_atom_site_label_2
_geom_bond_distance
O1 C1 1.4606(18)
O1 C4 1.451(2)
O2 H2 0.8200
O2 C4 1.3931(19)
C7 H7A 0.9700
C7 H7B 0.9700
C7 C1 1.532(2)
C7 C6 1.535(2)
C1 C2 1.560(2)
C1 C8 1.540(2)
C2 H2A 0.9800
C2 C3 1.550(2)
C2 C12 1.523(2)
C3 H3 0.9800
C3 C4 1.554(2)
C3 C11 1.520(2)
C4 C5 1.520(3)
C5 H5A 0.9700
C5 H5B 0.9700
C5 C6 1.529(2)
C6 H6A 0.9700
C6 H6B 0.9700
C11 H11A 0.9600
C11 H11B 0.9600
C11 H11C 0.9600
C8 H8 0.9800
C8 C9 1.529(2)
C8 C10 1.531(2)
C9 H9A 0.9600
C9 H9B 0.9600
C9 H9C 0.9600
C10 H10A 0.9600
C10 H10B 0.9600
C10 H10C 0.9600
C12 C13 1.395(2)
C12 C17 1.389(2)
C13 H13 0.9300
C13 C14 1.384(2)
C14 H14 0.9300
C14 C15 1.383(3)
C15 H15 0.9300
C15 C16 1.378(3)
C16 H16 0.9300
C16 C17 1.388(2)
C17 H17 0.9300

loop_
_geom_torsion_atom_site_label_1
_geom_torsion_atom_site_label_2
_geom_torsion_atom_site_label_3
_geom_torsion_atom_site_label_4
_geom_torsion
O1 C1 C2 C3 -37.05(15)
O1 C1 C2 C12 -169.06(14)
O1 C1 C8 C9 51.63(18)
O1 C1 C8 C10 175.77(14)
O1 C4 C5 C6 -61.80(18)
O2 C4 C5 C6 -177.32(15)
C7 C1 C2 C3 77.78(16)
C7 C1 C2 C12 -54.2(2)
C7 C1 C8 C9 -65.80(19)
C7 C1 C8 C10 58.34(19)
C1 O1 C4 O2 -166.99(13)
C1 O1 C4 C3 -42.56(15)
C1 O1 C4 C5 77.76(15)
C1 C7 C6 C5 -37.1(2)
C1 C2 C3 C4 12.52(17)
C1 C2 C3 C11 135.36(14)
C1 C2 C12 C13 -102.77(19)
C1 C2 C12 C17 79.0(2)
C2 C1 C8 C9 159.63(14)
C2 C1 C8 C10 -76.23(19)
C2 C3 C4 O1 16.81(17)
C2 C3 C4 O2 135.58(15)
C2 C3 C4 C5 -98.73(16)
C2 C12 C13 C14 -179.71(16)
C2 C12 C17 C16 179.30(16)
C3 C2 C12 C13 130.57(17)
C3 C2 C12 C17 -47.7(2)
C3 C4 C5 C6 52.4(2)
C4 O1 C1 C7 -71.53(15)
C4 O1 C1 C2 49.60(14)
C4 O1 C1 C8 167.01(13)
C4 C5 C6 C7 41.3(2)
C6 C7 C1 O1 51.71(18)
C6 C7 C1 C2 -58.64(19)
C6 C7 C1 C8 168.10(14)
C11 C3 C4 O1 -104.47(16)
C11 C3 C4 O2 14.3(2)
C11 C3 C4 C5 139.99(16)
C8 C1 C2 C3 -148.75(14)
C8 C1 C2 C12 79.24(19)
C12 C2 C3 C4 147.03(15)
C12 C2 C3 C11 -90.13(18)
C12 C13 C14 C15 0.8(3)
C13 C12 C17 C16 1.0(3)
C13 C14 C15 C16 0.1(3)
C14 C15 C16 C17 -0.4(3)
C15 C16 C17 C12 -0.2(3)
C17 C12 C13 C14 -1.3(3)
